data_7715778
loop_
_publ_author_name
'Beckmann, J. Louis'
'Neumann, Beate'
'Stammler, Hans-Georg'
'Lamm, Jan-Hendrik'
'Mitzel, Norbert W.'

_publ_section_title
;
 Bidentate boron Lewis acids: synthesis by tin boron exchange reaction and
 host-guest complex formation.
;
_journal_issue 18
_journal_name_full 'Dalton transactions (Cambridge, England : 2003)'
_journal_page_first 7958
_journal_page_last 7964
_journal_paper_doi 10.1039/d4dt00782d
_journal_volume 53
_journal_year 2024
_chemical_formula_moiety 'C30 H32 B2 N2, C6 H6'
_chemical_formula_sum 'C36 H38 B2 N2'
_chemical_formula_weight 520.30
_space_group_crystal_system monoclinic
_space_group_IT_number 14
_space_group_name_Hall '-P 2yn'
_space_group_name_H-M_alt 'P 1 21/n 1'
_atom_sites_solution_hydrogens geom
_atom_sites_solution_primary dual
_audit_creation_date 2021-05-01
_audit_creation_method
;
Olex2 1.3-ac4
(compiled 2019.04.23 svn.r3594 for Rigaku Oxford Diffraction, GUI svn.r5739)
;
_audit_update_record
;
2024-03-04 deposited with the CCDC.	2024-04-17 downloaded from the CCDC.
;
_cell_angle_alpha 90
_cell_angle_beta 103.080(2)
_cell_angle_gamma 90
_cell_formula_units_Z 4
_cell_length_a 10.53870(10)
_cell_length_b 20.1073(2)
_cell_length_c 14.4086(2)
_cell_measurement_reflns_used 26703
_cell_measurement_temperature 100.00(10)
_cell_measurement_theta_max 75.7800
_cell_measurement_theta_min 3.7800
_cell_volume 2974.04(6)
_computing_cell_refinement 'CrysAlisPro 1.171.41.104a (Rigaku OD, 2021)'
_computing_data_collection 'CrysAlisPro 1.171.41.104a (Rigaku OD, 2021)'
_computing_data_reduction 'CrysAlisPro 1.171.41.104a (Rigaku OD, 2021)'
_computing_molecular_graphics 'Olex2 (Dolomanov et al., 2009)'
_computing_publication_material 'Olex2 (Dolomanov et al., 2009)'
_computing_structure_refinement 'ShelXL (Sheldrick, 2015)'
_computing_structure_solution 'ShelXT (Sheldrick, 2015)'
_diffrn_ambient_environment N~2~
_diffrn_ambient_temperature 100.00(10)
_diffrn_detector 'CCD plate'
_diffrn_detector_area_resol_mean 5.3114
_diffrn_detector_type Atlas
_diffrn_measured_fraction_theta_full 1.000
_diffrn_measured_fraction_theta_max 0.995
_diffrn_measurement_details
;
List of Runs (angles in degrees, time in seconds):

  # Type    Start    End  Width  t~exp~   \w     \q     \k     \f   Frames
#--------------------------------------------------------------------------
  1  \w   -110.00 -18.00   1.00    1.50    --  -38.50 -37.00 -30.00   92
  2  \w    -64.00  30.00   1.00    1.50    --  -38.50  57.00 150.00   94
  3  \w    -21.00  73.00   1.00    1.50    --   42.70 -77.00   0.00   94
  4  \w     12.00  42.00   1.00    1.50    --   42.70  80.00-168.23   30
  5  \w     18.00 111.00   1.00    1.50    --   42.70  57.00  30.00   93
  6  \w     12.00  42.00   1.00    1.50    --   42.70  78.00-122.42   30
  7  \w     11.00  42.00   1.00    1.50    --   42.70  81.00 -63.47   31
  8  \w     11.00  42.00   1.00    1.50    --   42.70  82.00  99.97   31
  9  \w     18.00 111.00   1.00    1.50    --   42.70  57.00-180.00   93
 10  \w     15.00 112.00   1.00    1.50    --   42.70  68.00  82.62   97
 11  \w      9.00 120.00   1.00    1.50    --   42.70  19.00 -90.00  111
 12  \w     15.00 112.00   1.00    1.50    --   42.70  67.00 -79.15   97
 13  \w    -21.00  73.00   1.00    1.50    --   42.70 -77.00-120.00   94
 14  \w     14.00 112.00   1.00    1.50    --   42.70  70.00 119.21   98
 15  \w      4.00  80.00   1.00    1.50    --   42.70 -97.00 158.00   76
 16  \w     11.00  42.00   1.00    1.50    --   42.70  81.00  -0.63   31
 17  \w     84.00 178.00   1.00    6.50    --  111.00  63.00 111.11   94
 18  \w     83.00 178.00   1.00    6.50    --  111.00  70.00  93.10   95
 19  \w     84.00 178.00   1.00    6.50    --  111.00  66.00-117.70   94
 20  \w     42.00 122.00   1.00    6.50    --  111.00-137.00-136.63   80
 21  \w     83.00 178.00   1.00    6.50    --  111.00  68.00 -83.45   95
 22  \w     85.00 178.00   1.00    6.50    --  111.00  61.00 120.00   93
 23  \w     41.00 113.00   1.00    6.50    --  111.00-125.00  30.00   72
 24  \w     87.00 178.00   1.00    6.50    --  111.00  54.00-123.12   91
 25  \w     85.00 178.00   1.00    6.50    --  111.00  61.00 -90.00   93
 26  \w     84.00 111.00   1.00    6.50    --  111.00  63.00 -59.70   27
 27  \w     85.00 112.00   1.00    6.50    --  111.00  60.00 -45.82   27
 28  \w     86.00 114.00   1.00    6.50    --  111.00  56.00  48.19   28
 29  \w    119.00 150.00   1.00    6.50    --  111.00  63.00 128.65   31
 30  \w     84.00 116.00   1.00    6.50    --  111.00  63.00 128.65   32
 31  \w     87.00 140.00   1.00    6.50    --  111.00  50.00 -86.96   53
 32  \w     42.00 113.00   1.00    6.50    --  111.00-125.00  60.00   71
 33  \w     83.00 110.00   1.00    6.50    --  111.00  70.00 130.63   27
 34  \w     89.00 150.00   1.00    6.50    --  111.00  45.00-180.00   61
 35  \w    151.00 178.00   1.00    6.50    --  111.00  68.00  67.80   27
 36  \w     85.00 111.00   1.00    6.50    --  111.00  61.00-150.00   26
 37  \w     85.00 113.00   1.00    6.50    --  111.00  61.00  90.00   28
 38  \w     85.00 160.00   1.00    6.50    --  111.00  61.00 150.00   75
 39  \w     85.00 112.00   1.00    6.50    --  111.00  61.00  30.00   27
 40  \w     82.00 172.00   1.00    6.50    --  111.00  71.00 -25.58   90
 41  \w     86.00 131.00   1.00    6.50    --  111.00  55.00  59.13   45
 42  \w     85.00 124.00   1.00    6.50    --  111.00  61.00   0.00   39
 43  \w     85.00 166.00   1.00    6.50    --  111.00  61.00 -30.00   81
 44  \w     85.00 111.00   1.00    6.50    --  111.00  61.00-180.00   26
 45  \w    130.00 177.00   1.00    6.50    --  111.00  61.00-180.00   47
 46  \w     32.00 107.00   1.00    6.50    --  111.00 -94.00  90.00   75
 47  \w     42.00 113.00   1.00    6.50    --  111.00-125.00 -60.00   71
 48  \w     86.00 111.00   1.00    6.50    --  111.00  61.00  60.00   25
 49  \w    124.00 177.00   1.00    6.50    --  111.00  61.00  60.00   53
 50  \w     89.00 133.00   1.00    6.50    --  111.00  45.00-120.00   44
 51  \w     83.00 110.00   1.00    6.50    --  111.00  68.00  67.80   27
 52  \w    153.00 178.00   1.00    6.50    --  111.00  63.00-169.28   25
 53  \w     85.00 111.00   1.00    6.50    --  111.00  61.00 -66.02   26
 54  \w     84.00 115.00   1.00    6.50    --  111.00  63.00-169.28   31
 55  \w    110.00 141.00   1.00    6.50    --  111.00 -77.00 -60.00   31
 56  \w     44.00 136.00   1.00    6.50    --  111.00 -61.00  90.00   92
 57  \w     49.00  94.00   1.00    6.50    --  111.00-125.00 -90.00   45
 58  \w     43.00  94.00   1.00    6.50    --  111.00 -77.00 -60.00   51
 59  \w     85.00 173.00   1.00    6.50    --  111.00  61.00  14.57   88
;
_diffrn_measurement_device 'four-circle diffractometer'
_diffrn_measurement_device_type 'SuperNova, Dual, Cu at home/near, Atlas'
_diffrn_measurement_method '\w scans'
_diffrn_orient_matrix_type 'CrysAlisPro convention (1999,Acta A55,543-557)'
_diffrn_orient_matrix_UB_11 -0.0761415000
_diffrn_orient_matrix_UB_12 -0.0602848000
_diffrn_orient_matrix_UB_13 -0.0501189000
_diffrn_orient_matrix_UB_21 0.1284499000
_diffrn_orient_matrix_UB_22 -0.0389461000
_diffrn_orient_matrix_UB_23 0.0107805000
_diffrn_orient_matrix_UB_31 -0.0152079000
_diffrn_orient_matrix_UB_32 -0.0268217000
_diffrn_orient_matrix_UB_33 0.0970368000
_diffrn_radiation_monochromator mirror
_diffrn_radiation_probe x-ray
_diffrn_radiation_type 'Cu K\a'
_diffrn_radiation_wavelength 1.54184
_diffrn_reflns_av_R_equivalents 0.0355
_diffrn_reflns_av_unetI/netI 0.0150
_diffrn_reflns_Laue_measured_fraction_full 1.000
_diffrn_reflns_Laue_measured_fraction_max 0.995
_diffrn_reflns_limit_h_max 13
_diffrn_reflns_limit_h_min -13
_diffrn_reflns_limit_k_max 25
_diffrn_reflns_limit_k_min -25
_diffrn_reflns_limit_l_max 17
_diffrn_reflns_limit_l_min -16
_diffrn_reflns_number 65556
_diffrn_reflns_point_group_measured_fraction_full 1.000
_diffrn_reflns_point_group_measured_fraction_max 0.995
_diffrn_reflns_theta_full 67.684
_diffrn_reflns_theta_max 76.453
_diffrn_reflns_theta_min 3.841
_diffrn_source 'micro-focus sealed X-ray tube'
_diffrn_source_type 'SuperNova (Cu) X-ray Source'
_exptl_absorpt_coefficient_mu 0.496
_exptl_absorpt_correction_T_max 1.000
_exptl_absorpt_correction_T_min 0.710
_exptl_absorpt_correction_type gaussian
_exptl_absorpt_process_details
;
CrysAlisPro 1.171.41.104a (Rigaku Oxford Diffraction, 2021)
Numerical absorption correction based on gaussian integration over
a multifaceted crystal model
Empirical absorption correction using spherical harmonics,
implemented in SCALE3 ABSPACK scaling algorithm.
;
_exptl_crystal_colour 'clear yellow'
_exptl_crystal_colour_lustre clear
_exptl_crystal_colour_primary yellow
_exptl_crystal_density_diffrn 1.162
_exptl_crystal_description irregular
_exptl_crystal_F_000 1112
_exptl_crystal_size_max 0.22
_exptl_crystal_size_mid 0.18
_exptl_crystal_size_min 0.06
_refine_diff_density_max 0.246
_refine_diff_density_min -0.194
_refine_diff_density_rms 0.037
_refine_ls_extinction_method none
_refine_ls_goodness_of_fit_ref 1.042
_refine_ls_hydrogen_treatment constr
_refine_ls_matrix_type full
_refine_ls_number_parameters 365
_refine_ls_number_reflns 6218
_refine_ls_number_restraints 0
_refine_ls_restrained_S_all 1.042
_refine_ls_R_factor_all 0.0473
_refine_ls_R_factor_gt 0.0412
_refine_ls_shift/su_max 0.000
_refine_ls_shift/su_mean 0.000
_refine_ls_structure_factor_coef Fsqd
_refine_ls_weighting_details 'w=1/[\s^2^(Fo^2^)+(0.0551P)^2^+0.9626P] where P=(Fo^2^+2Fc^2^)/3'
_refine_ls_weighting_scheme calc
_refine_ls_wR_factor_gt 0.1067
_refine_ls_wR_factor_ref 0.1114
_reflns_Friedel_coverage 0.000
_reflns_number_gt 5463
_reflns_number_total 6218
_reflns_threshold_expression 'I > 2\s(I)'
_cod_data_source_file d4dt00782d2.cif
_cod_data_source_block 3cx2Pym
_cod_depositor_comments 'Adding full bibliography for 7715770--7715781.cif.'
_cod_original_cell_volume 2974.03(6)
_cod_database_code 7715778
_shelx_shelxl_version_number 2018/3
_chemical_oxdiff_formula C36H38B2N2
_shelx_space_group_comment
;
The symmetry employed for this shelxl refinement is uniquely defined
by the following loop, which should always be used as a source of
symmetry information in preference to the above space-group names.
They are only intended as comments.
;
_shelx_estimated_absorpt_t_max 0.971
_shelx_estimated_absorpt_t_min 0.899
_reflns_odcompleteness_completeness 99.98
_reflns_odcompleteness_iscentric 1
_reflns_odcompleteness_theta 71.98
_olex2_refinement_description
;
1. Fixed Uiso
 At 1.2 times of:
  All C(H) groups, All C(H,H) groups
 At 1.5 times of:
  All C(H,H,H) groups
2.a Secondary CH2 refined with riding coordinates:
 C17(H17A,H17B), C19(H19A,H19B), C23(H23A,H23B), C25(H25A,H25B)
2.b Aromatic/amide H refined with riding coordinates:
 C3(H3), C6(H6), C7(H7), C8(H8), C10(H10), C12(H12), C13(H13), C14(H14),
 C27(H27), C28(H28), C29(H29), C30(H30), C31(H31), C32(H32), C33(H33), C34(H34),
  C35(H35), C36(H36)
2.c Idealised Me refined as rotating group:
 C18(H18A,H18B,H18C), C20(H20A,H20B,H20C), C24(H24A,H24B,H24C), C26(H26A,H26B,
 H26C)
;
_olex2_date_sample_data_collection 2021-04-30
_olex2_submission_special_instructions 'No special instructions were received'
_oxdiff_exptl_absorpt_empirical_details
;
Empirical correction (ABSPACK) includes:
- Absorption correction using spherical harmonics
- Frame scaling
- Detector area scaling
;
_oxdiff_exptl_absorpt_empirical_full_max 1.125
_oxdiff_exptl_absorpt_empirical_full_min 0.887

loop_
_space_group_symop_operation_xyz
'x, y, z'
'-x+1/2, y+1/2, -z+1/2'
'-x, -y, -z'
'x-1/2, -y-1/2, z-1/2'

loop_
_atom_site_label
_atom_site_type_symbol
_atom_site_fract_x
_atom_site_fract_y
_atom_site_fract_z
_atom_site_U_iso_or_equiv
_atom_site_adp_type
_atom_site_occupancy
_atom_site_site_symmetry_order
_atom_site_calc_flag
_atom_site_refinement_flags_posn
_atom_site_refinement_flags_adp
_atom_site_refinement_flags_occupancy
_atom_site_disorder_assembly
_atom_site_disorder_group
N1 N 0.31421(10) 0.33237(5) 0.13279(7) 0.0241(2) Uani 1 1 d . . . . .
N2 N 0.13126(10) 0.30214(5) 0.19205(7) 0.0252(2) Uani 1 1 d . . . . .
C1 C 0.64084(11) 0.41970(5) 0.41811(8) 0.0216(2) Uani 1 1 d . . . . .
C2 C 0.57142(10) 0.41875(5) 0.49348(8) 0.0205(2) Uani 1 1 d . . . . .
C3 C 0.43901(10) 0.40299(5) 0.47651(8) 0.0203(2) Uani 1 1 d . . . . .
H3 H 0.393438 0.392531 0.413468 0.024 Uiso 1 1 calc R . . . .
C4 C 0.37207(10) 0.40221(5) 0.54937(8) 0.0206(2) Uani 1 1 d . . . . .
C5 C 0.23512(11) 0.38544(5) 0.53185(8) 0.0214(2) Uani 1 1 d . . . . .
C6 C 0.17398(11) 0.38634(6) 0.60631(9) 0.0255(2) Uani 1 1 d . . . . .
H6 H 0.084437 0.374719 0.595235 0.031 Uiso 1 1 calc R . . . .
C7 C 0.24183(12) 0.40429(6) 0.69956(9) 0.0279(3) Uani 1 1 d . . . . .
H7 H 0.196568 0.405380 0.749556 0.034 Uiso 1 1 calc R . . . .
C8 C 0.37074(12) 0.41998(6) 0.71851(9) 0.0266(2) Uani 1 1 d . . . . .
H8 H 0.414614 0.431745 0.781458 0.032 Uiso 1 1 calc R . . . .
C9 C 0.44027(11) 0.41886(5) 0.64443(8) 0.0228(2) Uani 1 1 d . . . . .
C10 C 0.57296(11) 0.43396(6) 0.66165(8) 0.0251(2) Uani 1 1 d . . . . .
H10 H 0.618560 0.444207 0.724759 0.030 Uiso 1 1 calc R . . . .
C11 C 0.64031(11) 0.43439(6) 0.58871(8) 0.0228(2) Uani 1 1 d . . . . .
C12 C 0.77534(11) 0.45106(6) 0.60540(9) 0.0272(3) Uani 1 1 d . . . . .
H12 H 0.821981 0.461626 0.668129 0.033 Uiso 1 1 calc R . . . .
C13 C 0.83781(11) 0.45198(6) 0.53273(9) 0.0277(3) Uani 1 1 d . . . . .
H13 H 0.927362 0.463786 0.545180 0.033 Uiso 1 1 calc R . . . .
C14 C 0.77144(11) 0.43558(6) 0.43843(9) 0.0250(2) Uani 1 1 d . . . . .
H14 H 0.817454 0.435542 0.388842 0.030 Uiso 1 1 calc R . . . .
C15 C 0.57173(11) 0.40502(6) 0.32264(8) 0.0225(2) Uani 1 1 d . . . . .
C16 C 0.50864(11) 0.39387(6) 0.24314(8) 0.0229(2) Uani 1 1 d . . . . .
C17 C 0.53572(12) 0.35379(6) 0.07467(9) 0.0274(3) Uani 1 1 d . . . . .
H17A H 0.486136 0.346797 0.008348 0.033 Uiso 1 1 calc R . . . .
H17B H 0.604572 0.386902 0.072679 0.033 Uiso 1 1 calc R . . . .
C18 C 0.60170(13) 0.28822(7) 0.11142(10) 0.0345(3) Uani 1 1 d . . . . .
H18A H 0.661418 0.274986 0.071551 0.052 Uiso 1 1 calc GR . . . .
H18B H 0.535362 0.253696 0.108892 0.052 Uiso 1 1 calc GR . . . .
H18C H 0.650640 0.293918 0.177373 0.052 Uiso 1 1 calc GR . . . .
C19 C 0.36948(12) 0.45426(6) 0.09110(9) 0.0300(3) Uani 1 1 d . . . . .
H19A H 0.311075 0.469237 0.131957 0.036 Uiso 1 1 calc R . . . .
H19B H 0.438228 0.488390 0.095219 0.036 Uiso 1 1 calc R . . . .
C20 C 0.29063(16) 0.45158(8) -0.01175(11) 0.0434(3) Uani 1 1 d . . . . .
H20A H 0.345409 0.434233 -0.052850 0.065 Uiso 1 1 calc GR . . . .
H20B H 0.260708 0.496412 -0.032733 0.065 Uiso 1 1 calc GR . . . .
H20C H 0.215158 0.422365 -0.015668 0.065 Uiso 1 1 calc GR . . . .
C21 C 0.16672(10) 0.36699(5) 0.43729(8) 0.0222(2) Uani 1 1 d . . . . .
C22 C 0.11205(11) 0.34835(6) 0.35838(8) 0.0229(2) Uani 1 1 d . . . . .
C23 C -0.07200(12) 0.37315(6) 0.20041(9) 0.0307(3) Uani 1 1 d . . . . .
H23A H -0.113381 0.352833 0.138352 0.037 Uiso 1 1 calc R . . . .
H23B H -0.141796 0.381943 0.234658 0.037 Uiso 1 1 calc R . . . .
C24 C -0.01307(18) 0.43930(8) 0.18146(15) 0.0638(6) Uani 1 1 d . . . . .
H24A H 0.048305 0.432195 0.140466 0.096 Uiso 1 1 calc GR . . . .
H24B H 0.033001 0.458937 0.241974 0.096 Uiso 1 1 calc GR . . . .
H24C H -0.082471 0.469444 0.149695 0.096 Uiso 1 1 calc GR . . . .
C25 C -0.04281(11) 0.25027(6) 0.27847(9) 0.0266(2) Uani 1 1 d . . . . .
H25A H -0.099193 0.235390 0.217403 0.032 Uiso 1 1 calc R . . . .
H25B H 0.024429 0.215732 0.299732 0.032 Uiso 1 1 calc R . . . .
C26 C -0.12496(13) 0.25719(7) 0.35247(9) 0.0337(3) Uani 1 1 d . . . . .
H26A H -0.190255 0.292145 0.332582 0.051 Uiso 1 1 calc GR . . . .
H26B H -0.068611 0.268957 0.414185 0.051 Uiso 1 1 calc GR . . . .
H26C H -0.168823 0.214915 0.358209 0.051 Uiso 1 1 calc GR . . . .
C27 C 0.23792(11) 0.33860(6) 0.19471(8) 0.0233(2) Uani 1 1 d . . . . .
H27 H 0.260943 0.370958 0.243673 0.028 Uiso 1 1 calc R . . . .
C28 C 0.28266(13) 0.28605(7) 0.06427(9) 0.0314(3) Uani 1 1 d . . . . .
H28 H 0.334853 0.281099 0.018911 0.038 Uiso 1 1 calc R . . . .
C29 C 0.17577(14) 0.24566(7) 0.05884(10) 0.0385(3) Uani 1 1 d . . . . .
H29 H 0.154685 0.212197 0.011299 0.046 Uiso 1 1 calc R . . . .
C30 C 0.10061(13) 0.25505(7) 0.12390(10) 0.0346(3) Uani 1 1 d . . . . .
H30 H 0.025872 0.228030 0.120995 0.042 Uiso 1 1 calc R . . . .
C31 C 0.49018(14) 0.18528(8) 0.32265(11) 0.0401(3) Uani 1 1 d . . . . .
H31 H 0.551469 0.198581 0.287021 0.048 Uiso 1 1 calc R . . . .
C32 C 0.47142(15) 0.11859(7) 0.33895(12) 0.0417(3) Uani 1 1 d . . . . .
H32 H 0.520748 0.086009 0.314790 0.050 Uiso 1 1 calc R . . . .
C33 C 0.38179(14) 0.09894(7) 0.38993(11) 0.0402(3) Uani 1 1 d . . . . .
H33 H 0.369696 0.053034 0.400895 0.048 Uiso 1 1 calc R . . . .
C34 C 0.31006(14) 0.14586(8) 0.42480(11) 0.0412(3) Uani 1 1 d . . . . .
H34 H 0.247663 0.132460 0.459433 0.049 Uiso 1 1 calc R . . . .
C35 C 0.32882(18) 0.21242(9) 0.40945(12) 0.0512(4) Uani 1 1 d . . . . .
H35 H 0.279598 0.244926 0.433853 0.061 Uiso 1 1 calc R . . . .
C36 C 0.41923(17) 0.23204(7) 0.35855(12) 0.0469(4) Uani 1 1 d . . . . .
H36 H 0.432207 0.277988 0.348430 0.056 Uiso 1 1 calc R . . . .
B1 B 0.43814(13) 0.38530(7) 0.13465(9) 0.0237(3) Uani 1 1 d . . . . .
B2 B 0.02779(12) 0.31942(7) 0.26133(10) 0.0240(3) Uani 1 1 d . . . . .

loop_
_atom_site_aniso_label
_atom_site_aniso_U_11
_atom_site_aniso_U_22
_atom_site_aniso_U_33
_atom_site_aniso_U_23
_atom_site_aniso_U_13
_atom_site_aniso_U_12
N1 0.0262(5) 0.0258(5) 0.0205(5) -0.0025(4) 0.0054(4) -0.0042(4)
N2 0.0261(5) 0.0266(5) 0.0226(5) -0.0025(4) 0.0050(4) -0.0067(4)
C1 0.0221(5) 0.0174(5) 0.0242(6) -0.0003(4) 0.0033(4) 0.0004(4)
C2 0.0214(5) 0.0169(5) 0.0220(5) -0.0003(4) 0.0021(4) 0.0008(4)
C3 0.0216(5) 0.0179(5) 0.0200(5) -0.0017(4) 0.0016(4) 0.0003(4)
C4 0.0223(5) 0.0164(5) 0.0224(6) -0.0007(4) 0.0035(4) 0.0007(4)
C5 0.0229(5) 0.0177(5) 0.0235(6) 0.0001(4) 0.0047(4) 0.0005(4)
C6 0.0248(5) 0.0231(5) 0.0297(6) 0.0001(4) 0.0080(5) -0.0005(4)
C7 0.0335(6) 0.0279(6) 0.0252(6) -0.0003(5) 0.0126(5) -0.0003(5)
C8 0.0325(6) 0.0261(6) 0.0211(6) -0.0023(4) 0.0056(5) -0.0009(5)
C9 0.0265(5) 0.0196(5) 0.0218(6) -0.0010(4) 0.0040(4) 0.0000(4)
C10 0.0270(6) 0.0247(6) 0.0208(5) -0.0018(4) -0.0002(4) -0.0013(4)
C11 0.0228(5) 0.0204(5) 0.0233(6) -0.0006(4) 0.0008(4) -0.0004(4)
C12 0.0234(5) 0.0280(6) 0.0263(6) -0.0009(5) -0.0023(4) -0.0028(4)
C13 0.0194(5) 0.0277(6) 0.0335(7) 0.0009(5) 0.0008(5) -0.0016(4)
C14 0.0224(5) 0.0237(5) 0.0293(6) -0.0001(4) 0.0065(4) -0.0004(4)
C15 0.0221(5) 0.0209(5) 0.0259(6) -0.0006(4) 0.0087(4) -0.0015(4)
C16 0.0226(5) 0.0219(5) 0.0255(6) -0.0010(4) 0.0077(4) -0.0023(4)
C17 0.0284(6) 0.0296(6) 0.0260(6) -0.0041(5) 0.0100(5) -0.0054(5)
C18 0.0326(6) 0.0346(7) 0.0374(7) -0.0057(5) 0.0102(5) 0.0022(5)
C19 0.0313(6) 0.0285(6) 0.0291(6) 0.0005(5) 0.0045(5) -0.0017(5)
C20 0.0465(8) 0.0448(8) 0.0340(8) 0.0064(6) -0.0016(6) 0.0027(6)
C21 0.0199(5) 0.0210(5) 0.0260(6) 0.0003(4) 0.0057(4) -0.0003(4)
C22 0.0201(5) 0.0218(5) 0.0272(6) 0.0010(4) 0.0063(4) -0.0010(4)
C23 0.0277(6) 0.0306(6) 0.0300(6) 0.0015(5) -0.0013(5) -0.0036(5)
C24 0.0510(9) 0.0356(8) 0.0847(14) 0.0252(8) -0.0264(9) -0.0108(7)
C25 0.0260(5) 0.0271(6) 0.0259(6) -0.0005(5) 0.0045(5) -0.0061(4)
C26 0.0344(6) 0.0393(7) 0.0282(6) -0.0017(5) 0.0088(5) -0.0132(5)
C27 0.0238(5) 0.0241(5) 0.0212(5) -0.0017(4) 0.0036(4) -0.0044(4)
C28 0.0345(6) 0.0349(7) 0.0267(6) -0.0092(5) 0.0111(5) -0.0086(5)
C29 0.0445(8) 0.0392(7) 0.0346(7) -0.0165(6) 0.0147(6) -0.0182(6)
C30 0.0371(7) 0.0355(7) 0.0331(7) -0.0106(5) 0.0116(5) -0.0168(5)
C31 0.0391(7) 0.0426(8) 0.0386(8) 0.0013(6) 0.0088(6) -0.0078(6)
C32 0.0390(7) 0.0352(7) 0.0564(9) -0.0099(6) 0.0225(7) -0.0017(6)
C33 0.0410(7) 0.0304(7) 0.0530(9) -0.0045(6) 0.0184(7) -0.0050(6)
C34 0.0356(7) 0.0549(9) 0.0355(8) 0.0004(6) 0.0132(6) 0.0075(6)
C35 0.0626(10) 0.0464(9) 0.0443(9) -0.0019(7) 0.0114(8) 0.0281(8)
C36 0.0636(10) 0.0285(7) 0.0438(9) 0.0063(6) 0.0022(7) 0.0061(7)
B1 0.0238(6) 0.0245(6) 0.0230(6) -0.0024(5) 0.0060(5) -0.0052(5)
B2 0.0227(6) 0.0261(6) 0.0230(6) -0.0016(5) 0.0048(5) -0.0043(5)

loop_
_atom_type_symbol
_atom_type_description
_atom_type_scat_dispersion_real
_atom_type_scat_dispersion_imag
_atom_type_scat_source
C C 0.0181 0.0091 'International Tables Vol C Tables 4.2.6.8 and 6.1.1.4'
H H 0.0000 0.0000 'International Tables Vol C Tables 4.2.6.8 and 6.1.1.4'
B B 0.0090 0.0039 'International Tables Vol C Tables 4.2.6.8 and 6.1.1.4'
N N 0.0311 0.0180 'International Tables Vol C Tables 4.2.6.8 and 6.1.1.4'

loop_
_exptl_crystal_face_index_h
_exptl_crystal_face_index_k
_exptl_crystal_face_index_l
_exptl_crystal_face_perp_dist
1 -3 -9 0.0305
-1 3 9 0.0305
-5 -1 5 0.0753
5 1 -5 0.0753
-1 3 -5 0.0514
1 -3 5 0.0514
4 5 -1 0.0851
-2 -5 3 0.1080
2 -5 -2 0.0672
0 1 0 0.1029

loop_
_geom_angle_atom_site_label_1
_geom_angle_atom_site_label_2
_geom_angle_atom_site_label_3
_geom_angle
_geom_angle_site_symmetry_1
_geom_angle_site_symmetry_3
_geom_angle_publ_flag
C27 N1 C28 118.02(10) . . ?
C27 N1 B1 120.89(9) . . ?
C28 N1 B1 120.88(10) . . ?
C27 N2 C30 117.86(11) . . ?
C27 N2 B2 121.80(9) . . ?
C30 N2 B2 119.92(10) . . ?
C14 C1 C2 119.74(10) . . ?
C14 C1 C15 121.16(11) . . ?
C15 C1 C2 119.09(10) . . ?
C3 C2 C1 121.91(10) . . ?
C3 C2 C11 119.09(10) . . ?
C11 C2 C1 119.00(10) . . ?
C2 C3 H3 119.1 . . ?
C4 C3 C2 121.83(10) . . ?
C4 C3 H3 119.1 . . ?
C3 C4 C5 121.79(10) . . ?
C3 C4 C9 119.19(10) . . ?
C9 C4 C5 119.01(10) . . ?
C6 C5 C4 119.15(10) . . ?
C6 C5 C21 121.41(10) . . ?
C21 C5 C4 119.43(10) . . ?
C5 C6 H6 119.4 . . ?
C5 C6 C7 121.28(11) . . ?
C7 C6 H6 119.4 . . ?
C6 C7 H7 119.5 . . ?
C8 C7 C6 121.02(11) . . ?
C8 C7 H7 119.5 . . ?
C7 C8 H8 119.8 . . ?
C7 C8 C9 120.35(11) . . ?
C9 C8 H8 119.8 . . ?
C8 C9 C4 119.16(10) . . ?
C10 C9 C4 119.02(11) . . ?
C10 C9 C8 121.82(11) . . ?
C9 C10 H10 119.1 . . ?
C11 C10 C9 121.81(11) . . ?
C11 C10 H10 119.1 . . ?
C10 C11 C2 119.05(10) . . ?
C10 C11 C12 122.14(11) . . ?
C12 C11 C2 118.80(11) . . ?
C11 C12 H12 119.6 . . ?
C13 C12 C11 120.80(11) . . ?
C13 C12 H12 119.6 . . ?
C12 C13 H13 119.5 . . ?
C12 C13 C14 121.02(11) . . ?
C14 C13 H13 119.5 . . ?
C1 C14 C13 120.62(11) . . ?
C1 C14 H14 119.7 . . ?
C13 C14 H14 119.7 . . ?
C16 C15 C1 177.11(12) . . ?
C15 C16 B1 172.87(12) . . ?
H17A C17 H17B 107.3 . . ?
C18 C17 H17A 108.1 . . ?
C18 C17 H17B 108.1 . . ?
C18 C17 B1 116.62(10) . . ?
B1 C17 H17A 108.1 . . ?
B1 C17 H17B 108.1 . . ?
C17 C18 H18A 109.5 . . ?
C17 C18 H18B 109.5 . . ?
C17 C18 H18C 109.5 . . ?
H18A C18 H18B 109.5 . . ?
H18A C18 H18C 109.5 . . ?
H18B C18 H18C 109.5 . . ?
H19A C19 H19B 107.4 . . ?
C20 C19 H19A 108.2 . . ?
C20 C19 H19B 108.2 . . ?
C20 C19 B1 116.24(11) . . ?
B1 C19 H19A 108.2 . . ?
B1 C19 H19B 108.2 . . ?
C19 C20 H20A 109.5 . . ?
C19 C20 H20B 109.5 . . ?
C19 C20 H20C 109.5 . . ?
H20A C20 H20B 109.5 . . ?
H20A C20 H20C 109.5 . . ?
H20B C20 H20C 109.5 . . ?
C22 C21 C5 176.73(12) . . ?
C21 C22 B2 172.80(12) . . ?
H23A C23 H23B 107.4 . . ?
C24 C23 H23A 108.3 . . ?
C24 C23 H23B 108.3 . . ?
C24 C23 B2 116.08(11) . . ?
B2 C23 H23A 108.3 . . ?
B2 C23 H23B 108.3 . . ?
C23 C24 H24A 109.5 . . ?
C23 C24 H24B 109.5 . . ?
C23 C24 H24C 109.5 . . ?
H24A C24 H24B 109.5 . . ?
H24A C24 H24C 109.5 . . ?
H24B C24 H24C 109.5 . . ?
H25A C25 H25B 107.9 . . ?
C26 C25 H25A 109.1 . . ?
C26 C25 H25B 109.1 . . ?
C26 C25 B2 112.39(10) . . ?
B2 C25 H25A 109.1 . . ?
B2 C25 H25B 109.1 . . ?
C25 C26 H26A 109.5 . . ?
C25 C26 H26B 109.5 . . ?
C25 C26 H26C 109.5 . . ?
H26A C26 H26B 109.5 . . ?
H26A C26 H26C 109.5 . . ?
H26B C26 H26C 109.5 . . ?
N1 C27 N2 124.03(11) . . ?
N1 C27 H27 118.0 . . ?
N2 C27 H27 118.0 . . ?
N1 C28 H28 119.5 . . ?
N1 C28 C29 120.95(12) . . ?
C29 C28 H28 119.5 . . ?
C28 C29 H29 120.9 . . ?
C30 C29 C28 118.17(12) . . ?
C30 C29 H29 120.9 . . ?
N2 C30 C29 120.94(12) . . ?
N2 C30 H30 119.5 . . ?
C29 C30 H30 119.5 . . ?
C32 C31 H31 120.4 . . ?
C36 C31 H31 120.4 . . ?
C36 C31 C32 119.27(14) . . ?
C31 C32 H32 119.7 . . ?
C33 C32 C31 120.63(14) . . ?
C33 C32 H32 119.7 . . ?
C32 C33 H33 120.1 . . ?
C34 C33 C32 119.89(14) . . ?
C34 C33 H33 120.1 . . ?
C33 C34 H34 120.1 . . ?
C33 C34 C35 119.84(15) . . ?
C35 C34 H34 120.1 . . ?
C34 C35 H35 119.9 . . ?
C34 C35 C36 120.17(14) . . ?
C36 C35 H35 119.9 . . ?
C31 C36 C35 120.19(14) . . ?
C31 C36 H36 119.9 . . ?
C35 C36 H36 119.9 . . ?
C16 B1 N1 105.93(9) . . ?
C16 B1 C17 110.99(10) . . ?
C16 B1 C19 110.97(10) . . ?
C17 B1 N1 109.25(9) . . ?
C17 B1 C19 114.24(10) . . ?
C19 B1 N1 104.95(9) . . ?
C22 B2 N2 106.95(9) . . ?
C22 B2 C23 113.44(10) . . ?
C22 B2 C25 111.38(10) . . ?
C23 B2 N2 104.24(10) . . ?
C23 B2 C25 112.96(10) . . ?
C25 B2 N2 107.23(9) . . ?

loop_
_geom_bond_atom_site_label_1
_geom_bond_atom_site_label_2
_geom_bond_distance
_geom_bond_site_symmetry_2
_geom_bond_publ_flag
N1 C27 1.3352(15) . ?
N1 C28 1.3431(16) . ?
N1 B1 1.6803(16) . ?
N2 C27 1.3352(15) . ?
N2 C30 1.3496(16) . ?
N2 B2 1.6730(16) . ?
C1 C2 1.4402(16) . ?
C1 C14 1.3782(16) . ?
C1 C15 1.4341(16) . ?
C2 C3 1.3976(15) . ?
C2 C11 1.4346(15) . ?
C3 H3 0.9500 . ?
C3 C4 1.3911(16) . ?
C4 C5 1.4476(15) . ?
C4 C9 1.4350(15) . ?
C5 C6 1.3709(17) . ?
C5 C21 1.4385(16) . ?
C6 H6 0.9500 . ?
C6 C7 1.4184(17) . ?
C7 H7 0.9500 . ?
C7 C8 1.3609(18) . ?
C8 H8 0.9500 . ?
C8 C9 1.4250(17) . ?
C9 C10 1.3972(16) . ?
C10 H10 0.9500 . ?
C10 C11 1.3950(17) . ?
C11 C12 1.4283(16) . ?
C12 H12 0.9500 . ?
C12 C13 1.3574(18) . ?
C13 H13 0.9500 . ?
C13 C14 1.4192(17) . ?
C14 H14 0.9500 . ?
C15 C16 1.2082(17) . ?
C16 B1 1.5810(17) . ?
C17 H17A 0.9900 . ?
C17 H17B 0.9900 . ?
C17 C18 1.5282(18) . ?
C17 B1 1.6149(17) . ?
C18 H18A 0.9800 . ?
C18 H18B 0.9800 . ?
C18 H18C 0.9800 . ?
C19 H19A 0.9900 . ?
C19 H19B 0.9900 . ?
C19 C20 1.5271(18) . ?
C19 B1 1.6231(18) . ?
C20 H20A 0.9800 . ?
C20 H20B 0.9800 . ?
C20 H20C 0.9800 . ?
C21 C22 1.2119(17) . ?
C22 B2 1.5875(17) . ?
C23 H23A 0.9900 . ?
C23 H23B 0.9900 . ?
C23 C24 1.519(2) . ?
C23 B2 1.6205(18) . ?
C24 H24A 0.9800 . ?
C24 H24B 0.9800 . ?
C24 H24C 0.9800 . ?
C25 H25A 0.9900 . ?
C25 H25B 0.9900 . ?
C25 C26 1.5243(17) . ?
C25 B2 1.6219(17) . ?
C26 H26A 0.9800 . ?
C26 H26B 0.9800 . ?
C26 H26C 0.9800 . ?
C27 H27 0.9500 . ?
C28 H28 0.9500 . ?
C28 C29 1.3765(18) . ?
C29 H29 0.9500 . ?
C29 C30 1.3704(19) . ?
C30 H30 0.9500 . ?
C31 H31 0.9500 . ?
C31 C32 1.383(2) . ?
C31 C36 1.373(2) . ?
C32 H32 0.9500 . ?
C32 C33 1.379(2) . ?
C33 H33 0.9500 . ?
C33 C34 1.373(2) . ?
C34 H34 0.9500 . ?
C34 C35 1.378(2) . ?
C35 H35 0.9500 . ?
C35 C36 1.385(3) . ?
C36 H36 0.9500 . ?

loop_
_geom_torsion_atom_site_label_1
_geom_torsion_atom_site_label_2
_geom_torsion_atom_site_label_3
_geom_torsion_atom_site_label_4
_geom_torsion
_geom_torsion_site_symmetry_1
_geom_torsion_site_symmetry_2
_geom_torsion_site_symmetry_3
_geom_torsion_site_symmetry_4
_geom_torsion_publ_flag
N1 C28 C29 C30 1.5(2) . . . . ?
C1 C2 C3 C4 -179.90(10) . . . . ?
C1 C2 C11 C10 179.55(10) . . . . ?
C1 C2 C11 C12 0.62(16) . . . . ?
C2 C1 C14 C13 -0.94(17) . . . . ?
C2 C3 C4 C5 -179.58(10) . . . . ?
C2 C3 C4 C9 0.83(16) . . . . ?
C2 C11 C12 C13 -0.16(17) . . . . ?
C3 C2 C11 C10 -0.50(16) . . . . ?
C3 C2 C11 C12 -179.42(10) . . . . ?
C3 C4 C5 C6 -179.16(10) . . . . ?
C3 C4 C5 C21 2.02(16) . . . . ?
C3 C4 C9 C8 178.14(10) . . . . ?
C3 C4 C9 C10 -1.45(16) . . . . ?
C4 C5 C6 C7 0.94(17) . . . . ?
C4 C9 C10 C11 1.12(17) . . . . ?
C5 C4 C9 C8 -1.47(16) . . . . ?
C5 C4 C9 C10 178.94(10) . . . . ?
C5 C6 C7 C8 -1.30(18) . . . . ?
C6 C7 C8 C9 0.20(18) . . . . ?
C7 C8 C9 C4 1.16(17) . . . . ?
C7 C8 C9 C10 -179.27(11) . . . . ?
C8 C9 C10 C11 -178.45(11) . . . . ?
C9 C4 C5 C6 0.43(16) . . . . ?
C9 C4 C5 C21 -178.38(10) . . . . ?
C9 C10 C11 C2 -0.15(17) . . . . ?
C9 C10 C11 C12 178.74(11) . . . . ?
C10 C11 C12 C13 -179.05(11) . . . . ?
C11 C2 C3 C4 0.15(16) . . . . ?
C11 C12 C13 C14 -0.86(18) . . . . ?
C12 C13 C14 C1 1.43(18) . . . . ?
C14 C1 C2 C3 179.97(11) . . . . ?
C14 C1 C2 C11 -0.07(16) . . . . ?
C15 C1 C2 C3 0.94(16) . . . . ?
C15 C1 C2 C11 -179.10(10) . . . . ?
C15 C1 C14 C13 178.07(11) . . . . ?
C18 C17 B1 N1 -61.90(13) . . . . ?
C18 C17 B1 C16 54.55(14) . . . . ?
C18 C17 B1 C19 -179.08(10) . . . . ?
C20 C19 B1 N1 -62.35(14) . . . . ?
C20 C19 B1 C16 -176.33(11) . . . . ?
C20 C19 B1 C17 57.29(15) . . . . ?
C21 C5 C6 C7 179.73(11) . . . . ?
C24 C23 B2 N2 -63.98(16) . . . . ?
C24 C23 B2 C22 51.98(18) . . . . ?
C24 C23 B2 C25 179.95(14) . . . . ?
C26 C25 B2 N2 171.56(9) . . . . ?
C26 C25 B2 C22 54.87(13) . . . . ?
C26 C25 B2 C23 -74.17(13) . . . . ?
C27 N1 C28 C29 -0.8(2) . . . . ?
C27 N1 B1 C16 44.11(14) . . . . ?
C27 N1 B1 C17 163.73(10) . . . . ?
C27 N1 B1 C19 -73.36(13) . . . . ?
C27 N2 C30 C29 -0.8(2) . . . . ?
C27 N2 B2 C22 -33.29(14) . . . . ?
C27 N2 B2 C23 87.14(12) . . . . ?
C27 N2 B2 C25 -152.86(11) . . . . ?
C28 N1 C27 N2 -0.83(18) . . . . ?
C28 N1 B1 C16 -141.32(11) . . . . ?
C28 N1 B1 C17 -21.70(15) . . . . ?
C28 N1 B1 C19 101.21(13) . . . . ?
C28 C29 C30 N2 -0.7(2) . . . . ?
C30 N2 C27 N1 1.65(18) . . . . ?
C30 N2 B2 C22 154.23(11) . . . . ?
C30 N2 B2 C23 -85.35(13) . . . . ?
C30 N2 B2 C25 34.66(15) . . . . ?
C31 C32 C33 C34 0.1(2) . . . . ?
C32 C31 C36 C35 -0.8(2) . . . . ?
C32 C33 C34 C35 -0.6(2) . . . . ?
C33 C34 C35 C36 0.4(2) . . . . ?
C34 C35 C36 C31 0.4(3) . . . . ?
C36 C31 C32 C33 0.6(2) . . . . ?
B1 N1 C27 N2 173.89(11) . . . . ?
B1 N1 C28 C29 -175.53(13) . . . . ?
B2 N2 C27 N1 -170.98(10) . . . . ?
B2 N2 C30 C29 171.93(13) . . . . ?

loop_
_exptl_oxdiff_crystal_face_indexfrac_h
_exptl_oxdiff_crystal_face_indexfrac_k
_exptl_oxdiff_crystal_face_indexfrac_l
_exptl_oxdiff_crystal_face_x
_exptl_oxdiff_crystal_face_y
_exptl_oxdiff_crystal_face_z
1.4919 -3.3154 -9.0475 0.5397 0.2232 -0.8117
-1.4919 3.3154 9.0475 -0.5397 -0.2232 0.8117
-5.0150 -1.0383 5.0187 0.1929 -0.5496 0.5911
5.0150 1.0383 -5.0187 -0.1929 0.5496 -0.5911
-1.0086 3.0197 -5.0162 0.1462 -0.3012 -0.5524
1.0086 -3.0197 5.0162 -0.1462 0.3012 0.5524
4.0072 5.0384 -1.0023 -0.5586 0.3077 -0.2933
-1.9997 -5.0349 3.0089 0.3050 -0.0283 0.4574
2.0131 -5.0047 -2.0100 0.2492 0.4318 -0.0914
-0.0013 1.0037 0.0005 -0.0604 -0.0393 -0.0269
